data_1565201
loop_
_publ_author_name
'Moreno-G\'omez, Laura'
'S\'anchez-F\'erez, Francisco'
'Calvet, Teresa'
'Font-Bardia, Merc\`e'
'Pons, Josefina'

_publ_section_title
;
 Zn(II) and Cd(II) monomer, dimer and polymer compounds coordinated by
 benzoic acid and 4-acetylpyridine: Synthesis and crystal structures
;
_journal_name_full 'Inorganica Chimica Acta'
_journal_page_first 119561
_journal_paper_doi 10.1016/j.ica.2020.119561
_journal_volume 506
_journal_year 2020
_chemical_formula_moiety 'C42 H34 N2 O10 Zn2'
_chemical_formula_sum 'C42 H34 N2 O10 Zn2'
_chemical_formula_weight 857.45
_space_group_crystal_system monoclinic
_space_group_IT_number 15
_space_group_name_Hall '-C 2yc'
_space_group_name_H-M_alt 'C 1 2/c 1'
_atom_sites_solution_hydrogens geom
_audit_creation_method SHELXL-2018/3
_cell_angle_alpha 90
_cell_angle_beta 107.284(6)
_cell_angle_gamma 90
_cell_formula_units_Z 12
_cell_length_a 17.307(3)
_cell_length_b 24.801(4)
_cell_length_c 27.504(5)
_cell_measurement_reflns_used 9604
_cell_measurement_temperature 100(2)
_cell_measurement_theta_max 28.30
_cell_measurement_theta_min 2.75
_cell_volume 11272(3)
_computing_cell_refinement 'Bruker SAINT'
_computing_data_collection 'Bruker APEX3'
_computing_data_reduction 'Bruker SAINT'
_computing_molecular_graphics 'Bruker SHELXTL'
_computing_publication_material 'Bruker SHELXTL'
_computing_structure_refinement 'SHELXL-2018/3 (Sheldrick, 2018)'
_computing_structure_solution 'SHELXT 2014/5 (Sheldrick, 2014)'
_diffrn_ambient_temperature 100(2)
_diffrn_measured_fraction_theta_full 0.993
_diffrn_measured_fraction_theta_max 0.990
_diffrn_measurement_device_type 'D8 Venture'
_diffrn_measurement_method '\f and \w scans'
_diffrn_radiation_type MoK\a
_diffrn_radiation_wavelength 0.71073
_diffrn_reflns_av_R_equivalents 0.0968
_diffrn_reflns_av_unetI/netI 0.0430
_diffrn_reflns_Laue_measured_fraction_full 0.993
_diffrn_reflns_Laue_measured_fraction_max 0.990
_diffrn_reflns_limit_h_max 22
_diffrn_reflns_limit_h_min -23
_diffrn_reflns_limit_k_max 33
_diffrn_reflns_limit_k_min -33
_diffrn_reflns_limit_l_max 36
_diffrn_reflns_limit_l_min -36
_diffrn_reflns_number 187379
_diffrn_reflns_point_group_measured_fraction_full 0.993
_diffrn_reflns_point_group_measured_fraction_max 0.990
_diffrn_reflns_theta_full 25.242
_diffrn_reflns_theta_max 28.384
_diffrn_reflns_theta_min 2.259
_diffrn_source microfocus
_exptl_absorpt_coefficient_mu 1.340
_exptl_absorpt_correction_T_max 0.7457
_exptl_absorpt_correction_T_min 0.5421
_exptl_absorpt_correction_type multi-scan
_exptl_absorpt_process_details sadabs
_exptl_crystal_colour colourless
_exptl_crystal_density_diffrn 1.516
_exptl_crystal_description prism
_exptl_crystal_F_000 5280
_exptl_crystal_size_max 0.248
_exptl_crystal_size_mid 0.220
_exptl_crystal_size_min 0.192
_refine_diff_density_max 0.994
_refine_diff_density_min -1.477
_refine_diff_density_rms 0.087
_refine_ls_extinction_coef .
_refine_ls_extinction_method none
_refine_ls_goodness_of_fit_ref 1.073
_refine_ls_hydrogen_treatment constr
_refine_ls_matrix_type full
_refine_ls_number_parameters 762
_refine_ls_number_reflns 13991
_refine_ls_number_restraints 19
_refine_ls_restrained_S_all 1.102
_refine_ls_R_factor_all 0.0919
_refine_ls_R_factor_gt 0.0492
_refine_ls_shift/su_max 0.001
_refine_ls_shift/su_mean 0.000
_refine_ls_structure_factor_coef Fsqd
_refine_ls_weighting_details 'w=1/[\s^2^(Fo^2^)+(0.0380P)^2^+49.1569P] where P=(Fo^2^+2Fc^2^)/3'
_refine_ls_weighting_scheme calc
_refine_ls_wR_factor_gt 0.1100
_refine_ls_wR_factor_ref 0.1478
_reflns_Friedel_coverage 0.000
_reflns_Friedel_fraction_full .
_reflns_Friedel_fraction_max .
_reflns_number_gt 9146
_reflns_number_total 13991
_reflns_threshold_expression 'I > 2\s(I)'
_cod_data_source_file compound3.cif
_cod_data_source_block mo_c20vb202_0m_ab
_cod_original_cell_volume 11273(3)
_cod_original_sg_symbol_H-M 'C 2/c'
_cod_database_code 1565201
_shelx_shelxl_version_number 2018/3
_shelx_space_group_comment
;
The symmetry employed for this shelxl refinement is uniquely defined
by the following loop, which should always be used as a source of
symmetry information in preference to the above space-group names.
They are only intended as comments.
;

loop_
_space_group_symop_operation_xyz
'x, y, z'
'-x, y, -z+1/2'
'x+1/2, y+1/2, z'
'-x+1/2, y+1/2, -z+1/2'
'-x, -y, -z'
'x, -y, z-1/2'
'-x+1/2, -y+1/2, -z'
'x+1/2, -y+1/2, z-1/2'

loop_
_atom_site_label
_atom_site_type_symbol
_atom_site_fract_x
_atom_site_fract_y
_atom_site_fract_z
_atom_site_U_iso_or_equiv
_atom_site_adp_type
_atom_site_occupancy
_atom_site_site_symmetry_order
_atom_site_calc_flag
_atom_site_refinement_flags_posn
_atom_site_refinement_flags_adp
_atom_site_refinement_flags_occupancy
_atom_site_disorder_assembly
_atom_site_disorder_group
Zn1 Zn 0.66486(3) 0.56000(2) 0.58453(2) 0.03843(12) Uani 1 1 d . U . . .
Zn2 Zn 0.66395(2) 0.67876(2) 0.59048(2) 0.03908(12) Uani 1 1 d . U . . .
O1 O 0.6143(3) 0.28258(17) 0.57623(16) 0.0908(13) Uani 1 1 d . U . . .
O2 O 0.6659(2) 0.95913(15) 0.61481(16) 0.0773(11) Uani 1 1 d . . . . .
O3 O 0.63951(19) 0.57315(12) 0.50765(11) 0.0527(7) Uani 1 1 d . . . . .
O4 O 0.63789(17) 0.66385(11) 0.51545(10) 0.0455(6) Uani 1 1 d . . . . .
O5 O 0.54647(19) 0.57613(14) 0.57776(14) 0.0684(10) Uani 1 1 d . U . . .
O6 O 0.54243(17) 0.66514(13) 0.58314(11) 0.0526(7) Uani 1 1 d . . . . .
O7 O 0.6915(2) 0.57683(14) 0.66078(11) 0.0619(8) Uani 1 1 d . U . . .
O8 O 0.68772(18) 0.66727(12) 0.66663(10) 0.0542(8) Uani 1 1 d . . . . .
O9 O 0.78258(18) 0.57213(13) 0.59272(13) 0.0599(8) Uani 1 1 d . . . . .
O10 O 0.78304(16) 0.66162(12) 0.59574(12) 0.0536(7) Uani 1 1 d . U . . .
N1 N 0.66671(18) 0.47898(13) 0.58814(10) 0.0351(7) Uani 1 1 d . . . . .
N2 N 0.66632(17) 0.76041(13) 0.58845(11) 0.0379(6) Uani 1 1 d . U . . .
C1 C 0.7372(2) 0.45211(17) 0.60468(14) 0.0430(9) Uani 1 1 d . . . . .
H1 H 0.785769 0.472514 0.615789 0.052 Uiso 1 1 calc R U . . .
C2 C 0.7429(2) 0.39797(17) 0.60638(15) 0.0449(9) Uani 1 1 d . . . . .
H2 H 0.794096 0.380928 0.619223 0.054 Uiso 1 1 calc R U . . .
C3 C 0.6725(2) 0.36724(16) 0.58900(13) 0.0404(9) Uani 1 1 d . . . . .
C4 C 0.5993(3) 0.39529(17) 0.57204(15) 0.0458(9) Uani 1 1 d . . . . .
H4 H 0.549899 0.375915 0.560505 0.055 Uiso 1 1 calc R U . . .
C5 C 0.5985(2) 0.45003(17) 0.57196(14) 0.0415(9) Uani 1 1 d . . . . .
H5 H 0.548096 0.468312 0.560110 0.050 Uiso 1 1 calc R U . . .
C6 C 0.6786(4) 0.3074(2) 0.58817(17) 0.0665(13) Uani 1 1 d . U . . .
C7 C 0.7533(4) 0.2819(2) 0.5996(2) 0.0794(17) Uani 1 1 d . . . . .
H7A H 0.796432 0.309030 0.608083 0.095 Uiso 1 1 calc R U . . .
H7B H 0.759645 0.257730 0.628722 0.095 Uiso 1 1 calc R U . . .
H7C H 0.756649 0.260949 0.570077 0.095 Uiso 1 1 calc R U . . .
C8 C 0.6698(2) 0.78433(14) 0.54438(13) 0.0340(8) Uani 1 1 d . . . . .
H8 H 0.671522 0.762253 0.516504 0.041 Uiso 1 1 calc R U . . .
C9 C 0.6707(2) 0.83984(16) 0.53920(15) 0.0402(8) Uani 1 1 d . . . . .
H9 H 0.674078 0.856065 0.508605 0.048 Uiso 1 1 calc R U . . .
C10 C 0.6665(2) 0.87166(16) 0.58131(15) 0.0408(9) Uani 1 1 d . . . . .
C11 C 0.6627(2) 0.84584(19) 0.62439(15) 0.0455(10) Uani 1 1 d . . . . .
H11 H 0.659900 0.866444 0.652949 0.055 Uiso 1 1 calc R U . . .
C12 C 0.6627(2) 0.79067(17) 0.62706(15) 0.0423(9) Uani 1 1 d . . . . .
H12 H 0.660012 0.773812 0.657531 0.051 Uiso 1 1 calc R U . . .
C13 C 0.6648(2) 0.93270(19) 0.5763(2) 0.0555(10) Uani 1 1 d . U . . .
C14 C 0.6629(3) 0.95790(19) 0.5299(2) 0.0630(12) Uani 1 1 d . U . . .
H14D H 0.614841 0.945959 0.503063 0.076 Uiso 1 1 calc R U . . .
H14B H 0.711623 0.948105 0.520693 0.076 Uiso 1 1 calc R U . . .
H14C H 0.661027 0.997118 0.533774 0.076 Uiso 1 1 calc DR U . . .
C15 C 0.6349(2) 0.62149(15) 0.48989(13) 0.0331(7) Uani 1 1 d . . . . .
C16 C 0.6270(2) 0.62780(14) 0.43573(13) 0.0327(7) Uani 1 1 d . . . . .
C17 C 0.6279(2) 0.58475(18) 0.40501(15) 0.0443(9) Uani 1 1 d . . . . .
H17 H 0.628041 0.549228 0.417945 0.053 Uiso 1 1 calc R U . . .
C18 C 0.6287(2) 0.59225(19) 0.35433(15) 0.0466(10) Uani 1 1 d . . . . .
H18 H 0.629913 0.561503 0.333959 0.056 Uiso 1 1 calc R U . . .
C19 C 0.6279(3) 0.6416(2) 0.33400(16) 0.0531(11) Uani 1 1 d . . . . .
H19 H 0.628578 0.645653 0.299775 0.064 Uiso 1 1 calc R U . . .
C20 C 0.6261(3) 0.6864(2) 0.36337(16) 0.0549(11) Uani 1 1 d . . . . .
H20 H 0.625872 0.721726 0.350021 0.066 Uiso 1 1 calc R U . . .
C21 C 0.6245(2) 0.67812(18) 0.41420(14) 0.0451(9) Uani 1 1 d . . . . .
H21 H 0.621644 0.708792 0.434277 0.054 Uiso 1 1 calc R U . . .
C22 C 0.5106(2) 0.62048(16) 0.57401(13) 0.0365(8) Uani 1 1 d . . . . .
C23 C 0.4199(2) 0.61953(16) 0.55636(13) 0.0372(8) Uani 1 1 d . . . . .
C24 C 0.3822(3) 0.56945(19) 0.54397(16) 0.0515(10) Uani 1 1 d . . . . .
H24 H 0.412811 0.537094 0.548144 0.062 Uiso 1 1 calc R U . . .
C25 C 0.2992(3) 0.5687(2) 0.52555(18) 0.0652(13) Uani 1 1 d . . . . .
H25 H 0.272233 0.534980 0.517571 0.078 Uiso 1 1 calc R U . . .
C26 C 0.2538(3) 0.6153(2) 0.51829(16) 0.0573(12) Uani 1 1 d . . . . .
H26 H 0.196626 0.613599 0.504678 0.069 Uiso 1 1 calc R U . . .
C27 C 0.2904(2) 0.6630(2) 0.53040(16) 0.0510(10) Uani 1 1 d . . . . .
H27 H 0.259135 0.695075 0.525914 0.061 Uiso 1 1 calc R U . . .
C28 C 0.3747(2) 0.66556(17) 0.54968(14) 0.0419(9) Uani 1 1 d . . . . .
H28 H 0.400585 0.699510 0.558180 0.050 Uiso 1 1 calc R U . . .
C29 C 0.69491(19) 0.61927(15) 0.68493(13) 0.0312(7) Uani 1 1 d . . . . .
C30 C 0.70309(17) 0.61438(12) 0.73988(11) 0.0229(6) Uani 1 1 d . U . . .
C31 C 0.7081(2) 0.56597(14) 0.76355(13) 0.0318(7) Uani 1 1 d . . . . .
H31 H 0.710014 0.533833 0.745154 0.038 Uiso 1 1 calc R U . . .
C32 C 0.7105(2) 0.56293(19) 0.81352(16) 0.0494(10) Uani 1 1 d . . . . .
H32 H 0.714648 0.528679 0.829565 0.059 Uiso 1 1 calc R U . . .
C33 C 0.7069(3) 0.6086(2) 0.84094(16) 0.0545(12) Uani 1 1 d . . . . .
H33 H 0.708462 0.606172 0.875693 0.065 Uiso 1 1 calc R U . . .
C34 C 0.7011(3) 0.6565(2) 0.81796(17) 0.0596(13) Uani 1 1 d . . . . .
H34 H 0.697434 0.687994 0.836772 0.072 Uiso 1 1 calc R U . . .
C35 C 0.7004(2) 0.66175(15) 0.76893(14) 0.0389(8) Uani 1 1 d . U . . .
H35 H 0.698099 0.696471 0.753975 0.047 Uiso 1 1 calc R U . . .
C36 C 0.8185(2) 0.61659(16) 0.59778(13) 0.0343(7) Uani 1 1 d . U . . .
C37 C 0.9089(2) 0.61557(14) 0.60999(12) 0.0292(7) Uani 1 1 d . . . . .
C38 C 0.9516(2) 0.56720(17) 0.61784(15) 0.0444(9) Uani 1 1 d . . . . .
H38 H 0.923001 0.533954 0.612953 0.053 Uiso 1 1 calc R U . . .
C39 C 1.0364(3) 0.5672(2) 0.63291(19) 0.0597(12) Uani 1 1 d . . . . .
H39 H 1.065254 0.534028 0.638065 0.072 Uiso 1 1 calc R U . . .
C40 C 1.0763(2) 0.61363(19) 0.63994(16) 0.0501(10) Uani 1 1 d . . . . .
H40 H 1.133786 0.613323 0.650536 0.060 Uiso 1 1 calc R U . . .
C41 C 1.0355(2) 0.66295(17) 0.63208(13) 0.0413(9) Uani 1 1 d . . . . .
H41 H 1.065175 0.695765 0.636959 0.050 Uiso 1 1 calc R U . . .
C42 C 0.9512(2) 0.66389(15) 0.61707(13) 0.0325(7) Uani 1 1 d . . . . .
H42 H 0.922985 0.697265 0.611741 0.039 Uiso 1 1 calc R U . . .
Zn1A Zn 1.000000 0.42097(2) 0.750000 0.02682(13) Uani 1 2 d S T P . .
Zn2A Zn 1.000000 0.30156(2) 0.750000 0.03467(14) Uani 1 2 d S TU P . .
O3A O 0.96192(16) 0.40590(10) 0.67342(9) 0.0415(6) Uani 1 1 d . . . . .
O4A O 0.98137(17) 0.31736(11) 0.67438(11) 0.0506(7) Uani 1 1 d . U . . .
O5A O 0.88674(15) 0.40395(10) 0.75115(10) 0.0401(6) Uani 1 1 d . . . . .
O6A O 0.87972(15) 0.31474(11) 0.73857(11) 0.0438(6) Uani 1 1 d . . . . .
N1A N 1.000000 0.50289(14) 0.750000 0.0240(7) Uani 1 2 d S T P . .
N2A N 1.000000 0.22032(14) 0.750000 0.0242(7) Uani 1 2 d S T P . .
C1A C 1.0691(2) 0.52962(14) 0.76511(13) 0.0322(7) Uani 1 1 d . . . . .
H1A H 1.118243 0.509900 0.776496 0.039 Uiso 1 1 calc R U . . .
C2A C 1.0722(3) 0.58567(17) 0.76491(15) 0.0469(10) Uani 1 1 d . . . . .
H2A H 1.122689 0.604029 0.774756 0.056 Uiso 1 1 calc R U . . .
C3A C 1.000000 0.61415(19) 0.750000 0.0583(11) Uani 1 2 d DS T P A .
C4A C 1.000000 0.6749(2) 0.750000 0.0583(11) Uani 1 2 d DS TU P . .
O1A O 0.9523(3) 0.7026(2) 0.7408(2) 0.0583(11) Uani 0.5 1 d D . P A -1
C5A C 1.0943(4) 0.6961(3) 0.7664(4) 0.0583(11) Uani 0.5 1 d D U P A -1
H5AA H 1.095332 0.735508 0.768624 0.087 Uiso 0.5 1 calc R U P A -1
H5AB H 1.119968 0.684498 0.740816 0.087 Uiso 0.5 1 calc R U P A -1
H5AC H 1.123917 0.680798 0.799596 0.087 Uiso 0.5 1 calc R U P A -1
C6A C 1.0042(2) 0.19270(15) 0.70800(13) 0.0331(7) Uani 1 1 d . U . . .
H6A H 1.007952 0.211906 0.678898 0.040 Uiso 1 1 calc R U . . .
C7A C 1.0031(2) 0.13871(17) 0.70745(17) 0.0484(10) Uani 1 1 d . U . . .
H7AA H 1.004404 0.120241 0.677451 0.058 Uiso 1 1 calc R U . . .
C8A C 1.000000 0.1088(2) 0.750000 0.0585(13) Uani 1 2 d S T P B .
C9A C 1.000000 0.0508(3) 0.750000 0.0585(13) Uani 1 2 d DS TU P . .
O2A O 1.0014(4) 0.0224(3) 0.7732(2) 0.0467(14) Uani 0.5 1 d . U P B -1
C10A C 0.9931(5) 0.0278(3) 0.6935(3) 0.057(3) Uani 0.5 1 d D . P B -1
H10A H 0.978311 -0.010414 0.691590 0.086 Uiso 0.5 1 calc R U P B -1
H10B H 1.045274 0.032038 0.686752 0.086 Uiso 0.5 1 calc R U P B -1
H10C H 0.951497 0.048084 0.668043 0.086 Uiso 0.5 1 calc R U P B -1
C11A C 0.96916(17) 0.36216(13) 0.65244(11) 0.0250(6) Uani 1 1 d . . . . .
C12A C 0.96247(18) 0.36370(13) 0.59734(12) 0.0278(7) Uani 1 1 d . . . . .
C13A C 0.9627(3) 0.3153(2) 0.57016(18) 0.0592(12) Uani 1 1 d . . . . .
H13A H 0.964187 0.281604 0.586864 0.071 Uiso 1 1 calc R U . . .
C14A C 0.9607(4) 0.3165(3) 0.5203(2) 0.093(2) Uani 1 1 d . . . . .
H14A H 0.957639 0.284062 0.501384 0.112 Uiso 1 1 calc R U . . .
C15A C 0.9631(4) 0.3652(4) 0.4983(2) 0.094(2) Uani 1 1 d . . . . .
H15A H 0.965002 0.366066 0.464112 0.113 Uiso 1 1 calc R U . . .
C16A C 0.9629(3) 0.4127(2) 0.52284(17) 0.0619(13) Uani 1 1 d . . . . .
H16A H 0.963019 0.445966 0.505760 0.074 Uiso 1 1 calc R U . . .
C17A C 0.96256(19) 0.41194(15) 0.57308(12) 0.0318(7) Uani 1 1 d . . . . .
H17A H 0.962380 0.444845 0.590732 0.038 Uiso 1 1 calc R U . . .
C18A C 0.84737(18) 0.36020(13) 0.73965(11) 0.0257(6) Uani 1 1 d . . . . .
C19A C 0.75773(18) 0.36357(12) 0.72794(11) 0.0238(6) Uani 1 1 d . . . . .
C20A C 0.7105(2) 0.31712(14) 0.71577(12) 0.0316(7) Uani 1 1 d . . . . .
H20A H 0.735673 0.282813 0.717785 0.038 Uiso 1 1 calc R U . . .
C21A C 0.6271(2) 0.32097(17) 0.70077(14) 0.0417(9) Uani 1 1 d . . . . .
H21A H 0.594281 0.289565 0.692833 0.050 Uiso 1 1 calc R U . . .
C22A C 0.5927(2) 0.37113(18) 0.69762(16) 0.0491(10) Uani 1 1 d . . . . .
H22A H 0.535376 0.374216 0.686432 0.059 Uiso 1 1 calc R U . . .
C23A C 0.6387(3) 0.41709(19) 0.7102(2) 0.0603(12) Uani 1 1 d . . . . .
H23A H 0.613249 0.451300 0.708187 0.072 Uiso 1 1 calc R U . . .
C24A C 0.7206(3) 0.41336(17) 0.72539(17) 0.0491(10) Uani 1 1 d . . . . .
H24A H 0.752625 0.445016 0.734318 0.059 Uiso 1 1 calc R U . . .

loop_
_atom_site_aniso_label
_atom_site_aniso_U_11
_atom_site_aniso_U_22
_atom_site_aniso_U_33
_atom_site_aniso_U_23
_atom_site_aniso_U_13
_atom_site_aniso_U_12
Zn1 0.0398(2) 0.0431(3) 0.0367(2) 0.00216(18) 0.01809(18) 0.00003(18)
Zn2 0.0315(2) 0.0454(3) 0.0403(2) 0.01291(19) 0.01063(18) -0.00016(18)
O1 0.123(3) 0.072(3) 0.081(3) 0.008(2) 0.035(3) -0.001(2)
O2 0.058(2) 0.060(2) 0.112(3) -0.025(2) 0.023(2) -0.0033(17)
O3 0.069(2) 0.0493(18) 0.0428(15) 0.0010(13) 0.0219(14) -0.0101(15)
O4 0.0526(16) 0.0426(16) 0.0433(15) 0.0094(12) 0.0175(13) 0.0095(13)
O5 0.0484(13) 0.071(2) 0.093(3) 0.0287(19) 0.0321(18) 0.0144(16)
O6 0.0421(16) 0.070(2) 0.0507(17) -0.0070(15) 0.0214(13) -0.0103(15)
O7 0.083(2) 0.062(2) 0.0425(10) -0.0031(14) 0.0226(16) 0.0171(17)
O8 0.0598(18) 0.0555(19) 0.0418(15) 0.0143(13) 0.0066(13) -0.0192(15)
O9 0.0492(17) 0.059(2) 0.079(2) -0.0244(17) 0.0312(16) -0.0110(15)
O10 0.0386(15) 0.0510(16) 0.071(2) 0.0276(15) 0.0161(14) 0.0051(12)
N1 0.0362(16) 0.0401(18) 0.0290(15) 0.0082(12) 0.0099(12) 0.0045(13)
N2 0.0306(15) 0.0479(10) 0.0365(16) 0.0171(14) 0.0121(13) 0.0013(13)
C1 0.039(2) 0.058(3) 0.0321(18) 0.0066(17) 0.0106(16) 0.0034(18)
C2 0.045(2) 0.051(3) 0.040(2) 0.0059(17) 0.0127(17) 0.0134(18)
C3 0.050(2) 0.042(2) 0.0324(19) 0.0090(16) 0.0174(17) 0.0090(17)
C4 0.048(2) 0.047(2) 0.042(2) 0.0071(18) 0.0137(18) -0.0016(18)
C5 0.036(2) 0.051(2) 0.039(2) 0.0118(17) 0.0145(16) 0.0011(17)
C6 0.105(4) 0.055(3) 0.041(2) 0.001(2) 0.025(3) 0.017(2)
C7 0.128(5) 0.058(3) 0.055(3) 0.006(2) 0.032(3) 0.030(3)
C8 0.0376(18) 0.0320(19) 0.0371(18) 0.0076(14) 0.0184(15) 0.0041(14)
C9 0.039(2) 0.040(2) 0.043(2) 0.0025(16) 0.0161(17) 0.0051(16)
C10 0.0270(17) 0.040(2) 0.054(2) -0.0050(16) 0.0096(16) 0.0018(14)
C11 0.0306(18) 0.069(3) 0.038(2) -0.0079(19) 0.0118(16) 0.0013(18)
C12 0.036(2) 0.052(3) 0.040(2) 0.0059(17) 0.0117(16) -0.0028(17)
C13 0.0302(19) 0.048(3) 0.087(3) -0.018(2) 0.015(2) 0.0007(17)
C14 0.043(2) 0.051(3) 0.098(3) -0.013(2) 0.026(3) -0.004(2)
C15 0.0279(16) 0.040(2) 0.0319(17) 0.0086(15) 0.0102(14) -0.0007(14)
C16 0.0260(16) 0.037(2) 0.0355(18) 0.0058(14) 0.0100(14) 0.0024(13)
C17 0.036(2) 0.053(3) 0.044(2) 0.0071(18) 0.0131(17) 0.0024(17)
C18 0.041(2) 0.060(3) 0.040(2) 0.0005(19) 0.0141(17) 0.0091(19)
C19 0.047(2) 0.074(3) 0.040(2) 0.011(2) 0.0165(19) 0.010(2)
C20 0.052(3) 0.068(3) 0.044(2) 0.013(2) 0.015(2) 0.003(2)
C21 0.044(2) 0.058(3) 0.0351(19) 0.0030(18) 0.0139(17) 0.0022(18)
C22 0.0330(18) 0.046(2) 0.0333(18) 0.0121(16) 0.0149(15) 0.0015(17)
C23 0.0321(18) 0.050(2) 0.0315(17) 0.0019(16) 0.0120(14) -0.0020(16)
C24 0.055(3) 0.056(3) 0.047(2) 0.006(2) 0.020(2) -0.001(2)
C25 0.063(3) 0.084(4) 0.053(3) 0.003(3) 0.024(2) -0.015(3)
C26 0.043(2) 0.085(4) 0.045(2) -0.005(2) 0.0134(19) -0.008(2)
C27 0.042(2) 0.064(3) 0.045(2) -0.003(2) 0.0110(18) 0.004(2)
C28 0.038(2) 0.047(2) 0.038(2) -0.0015(17) 0.0082(16) -0.0015(17)
C29 0.0260(16) 0.0359(19) 0.0338(17) 0.0067(15) 0.0119(13) 0.0002(14)
C30 0.0220(14) 0.0209(14) 0.0272(15) 0.0042(11) 0.0095(12) -0.0036(11)
C31 0.0312(17) 0.0290(18) 0.0356(17) 0.0010(14) 0.0106(14) -0.0019(13)
C32 0.044(2) 0.057(3) 0.047(2) 0.011(2) 0.0136(18) -0.0085(19)
C33 0.043(2) 0.084(4) 0.038(2) -0.006(2) 0.0136(18) -0.004(2)
C34 0.048(2) 0.074(3) 0.051(3) -0.025(2) 0.006(2) 0.008(2)
C35 0.0381(19) 0.0311(18) 0.045(2) -0.0045(14) 0.0077(16) 0.0016(15)
C36 0.0295(17) 0.0477(18) 0.0276(16) 0.0009(15) 0.0112(14) -0.0038(13)
C37 0.0300(16) 0.0330(18) 0.0265(15) -0.0010(13) 0.0114(13) 0.0019(14)
C38 0.047(2) 0.043(2) 0.051(2) -0.0062(18) 0.0254(19) 0.0044(17)
C39 0.050(3) 0.066(3) 0.068(3) -0.004(2) 0.026(2) 0.016(2)
C40 0.036(2) 0.066(3) 0.049(2) -0.011(2) 0.0147(18) 0.005(2)
C41 0.042(2) 0.051(2) 0.0331(18) -0.0065(16) 0.0137(16) -0.0084(17)
C42 0.0316(17) 0.0359(19) 0.0325(17) -0.0004(14) 0.0132(14) 0.0002(14)
Zn1A 0.0335(3) 0.0226(3) 0.0261(3) 0.000 0.0116(2) 0.000
Zn2A 0.0270(3) 0.0246(3) 0.0479(3) 0.000 0.0042(2) 0.000
O3A 0.0562(16) 0.0366(15) 0.0313(13) -0.0057(11) 0.0125(12) 0.0068(12)
O4A 0.0518(17) 0.0413(16) 0.0532(10) 0.0066(13) 0.0071(14) -0.0081(13)
O5A 0.0364(13) 0.0389(15) 0.0489(15) -0.0127(12) 0.0187(12) -0.0042(11)
O6A 0.0350(14) 0.0388(15) 0.0550(16) -0.0030(12) 0.0097(12) 0.0074(11)
N1A 0.0290(19) 0.0192(18) 0.0256(18) 0.000 0.0108(15) 0.000
N2A 0.0250(18) 0.0189(18) 0.0305(19) 0.000 0.0111(15) 0.000
C1A 0.0287(17) 0.0311(19) 0.0369(18) -0.0008(14) 0.0101(14) -0.0006(13)
C2A 0.058(3) 0.046(2) 0.041(2) -0.0050(17) 0.0216(19) -0.0146(19)
C3A 0.109(4) 0.0309(18) 0.0440(18) 0.000 0.037(2) 0.000
C4A 0.109(4) 0.0309(18) 0.0440(18) 0.000 0.037(2) 0.000
O1A 0.109(4) 0.0309(18) 0.0440(18) 0.000 0.037(2) 0.000
C5A 0.109(4) 0.0309(18) 0.0440(18) 0.000 0.037(2) 0.000
C6A 0.0281(16) 0.0396(15) 0.0339(17) -0.0039(14) 0.0127(14) -0.0009(14)
C7A 0.036(2) 0.0418(15) 0.069(3) -0.019(2) 0.0172(19) -0.0020(17)
C8A 0.040(2) 0.035(2) 0.105(4) 0.000 0.027(3) 0.000
C9A 0.040(2) 0.035(2) 0.105(4) 0.000 0.027(3) 0.000
O2A 0.046(3) 0.054(4) 0.041(3) -0.014(2) 0.014(3) -0.001(3)
C10A 0.024(4) 0.016(4) 0.131(10) 0.018(5) 0.021(5) 0.001(3)
C11A 0.0201(14) 0.0310(17) 0.0237(15) 0.0012(13) 0.0061(12) -0.0011(12)
C12A 0.0211(14) 0.0321(18) 0.0295(16) -0.0097(13) 0.0064(12) 0.0023(12)
C13A 0.049(3) 0.062(3) 0.059(3) -0.027(2) 0.004(2) 0.003(2)
C14A 0.088(4) 0.117(6) 0.073(4) -0.042(4) 0.022(3) 0.017(4)
C15A 0.064(4) 0.170(8) 0.050(3) -0.026(4) 0.018(3) 0.018(4)
C16A 0.042(2) 0.099(4) 0.046(2) 0.015(3) 0.015(2) 0.007(2)
C17A 0.0245(16) 0.042(2) 0.0302(16) 0.0050(14) 0.0106(13) 0.0016(14)
C18A 0.0257(15) 0.0258(16) 0.0248(15) -0.0018(12) 0.0061(12) 0.0052(13)
C19A 0.0257(15) 0.0239(15) 0.0230(14) 0.0009(12) 0.0088(12) 0.0050(12)
C20A 0.0289(16) 0.0338(19) 0.0309(16) -0.0030(14) 0.0071(13) 0.0001(14)
C21A 0.0371(19) 0.047(2) 0.041(2) -0.0113(17) 0.0114(16) -0.0047(17)
C22A 0.038(2) 0.057(3) 0.053(2) 0.004(2) 0.0140(18) 0.0141(19)
C23A 0.049(3) 0.046(3) 0.089(4) 0.011(2) 0.024(2) 0.017(2)
C24A 0.048(2) 0.038(2) 0.068(3) 0.0037(19) 0.027(2) 0.0127(18)

loop_
_atom_type_symbol
_atom_type_description
_atom_type_scat_dispersion_real
_atom_type_scat_dispersion_imag
_atom_type_scat_source
C C 0.0033 0.0016 'International Tables Vol C Tables 4.2.6.8 and 6.1.1.4'
H H 0.0000 0.0000 'International Tables Vol C Tables 4.2.6.8 and 6.1.1.4'
N N 0.0061 0.0033 'International Tables Vol C Tables 4.2.6.8 and 6.1.1.4'
O O 0.0106 0.0060 'International Tables Vol C Tables 4.2.6.8 and 6.1.1.4'
Zn Zn 0.2839 1.4301 'International Tables Vol C Tables 4.2.6.8 and 6.1.1.4'

loop_
_geom_angle_atom_site_label_1
_geom_angle_atom_site_label_2
_geom_angle_atom_site_label_3
_geom_angle
_geom_angle_site_symmetry_1
_geom_angle_site_symmetry_3
O9 Zn1 N1 98.25(13) . .
O9 Zn1 O5 160.04(14) . .
N1 Zn1 O5 101.60(13) . .
O9 Zn1 O7 86.68(14) . .
N1 Zn1 O7 99.05(12) . .
O5 Zn1 O7 88.19(15) . .
O9 Zn1 O3 89.48(13) . .
N1 Zn1 O3 101.81(12) . .
O5 Zn1 O3 88.47(14) . .
O7 Zn1 O3 159.12(13) . .
O9 Zn1 Zn2 82.30(9) . .
N1 Zn1 Zn2 174.15(8) . .
O5 Zn1 Zn2 77.74(10) . .
O7 Zn1 Zn2 75.14(10) . .
O3 Zn1 Zn2 84.01(9) . .
O4 Zn2 N2 98.95(12) . .
O4 Zn2 O8 161.29(12) . .
N2 Zn2 O8 99.74(12) . .
O4 Zn2 O10 87.07(12) . .
N2 Zn2 O10 100.35(12) . .
O8 Zn2 O10 90.38(13) . .
O4 Zn2 O6 87.62(11) . .
N2 Zn2 O6 100.82(12) . .
O8 Zn2 O6 88.08(12) . .
O10 Zn2 O6 158.73(13) . .
O4 Zn2 Zn1 76.28(8) . .
N2 Zn2 Zn1 174.62(9) . .
O8 Zn2 Zn1 85.08(9) . .
O10 Zn2 Zn1 77.11(9) . .
O6 Zn2 Zn1 81.63(9) . .
C15 O3 Zn1 120.6(2) . .
C15 O4 Zn2 133.4(2) . .
C22 O5 Zn1 129.7(3) . .
C22 O6 Zn2 123.0(3) . .
C29 O7 Zn1 133.0(3) . .
C29 O8 Zn2 120.0(3) . .
C36 O9 Zn1 126.8(3) . .
C36 O10 Zn2 130.1(2) . .
C5 N1 C1 117.9(3) . .
C5 N1 Zn1 121.3(3) . .
C1 N1 Zn1 120.7(3) . .
C12 N2 C8 119.5(3) . .
C12 N2 Zn2 122.7(3) . .
C8 N2 Zn2 117.7(3) . .
N1 C1 C2 123.7(4) . .
N1 C1 H1 118.1 . .
C2 C1 H1 118.1 . .
C1 C2 C3 119.1(4) . .
C1 C2 H2 120.5 . .
C3 C2 H2 120.5 . .
C2 C3 C4 117.0(4) . .
C2 C3 C6 119.5(4) . .
C4 C3 C6 123.5(4) . .
C5 C4 C3 120.4(4) . .
C5 C4 H4 119.8 . .
C3 C4 H4 119.8 . .
N1 C5 C4 121.8(4) . .
N1 C5 H5 119.1 . .
C4 C5 H5 119.1 . .
O1 C6 C7 122.8(6) . .
O1 C6 C3 116.2(5) . .
C7 C6 C3 121.0(5) . .
C6 C7 H7A 109.5 . .
C6 C7 H7B 109.5 . .
H7A C7 H7B 109.5 . .
C6 C7 H7C 109.5 . .
H7A C7 H7C 109.5 . .
H7B C7 H7C 109.5 . .
N2 C8 C9 121.9(3) . .
N2 C8 H8 119.1 . .
C9 C8 H8 119.1 . .
C8 C9 C10 117.6(4) . .
C8 C9 H9 121.2 . .
C10 C9 H9 121.2 . .
C11 C10 C9 118.3(4) . .
C11 C10 C13 122.7(4) . .
C9 C10 C13 118.9(4) . .
C10 C11 C12 121.0(4) . .
C10 C11 H11 119.5 . .
C12 C11 H11 119.5 . .
N2 C12 C11 121.7(4) . .
N2 C12 H12 119.2 . .
C11 C12 H12 119.2 . .
O2 C13 C14 121.8(5) . .
O2 C13 C10 117.0(5) . .
C14 C13 C10 121.1(4) . .
C13 C14 H14D 109.5 . .
C13 C14 H14B 109.5 . .
H14D C14 H14B 109.5 . .
C13 C14 H14C 109.5 . .
H14D C14 H14C 109.5 . .
H14B C14 H14C 109.5 . .
O4 C15 O3 125.3(3) . .
O4 C15 C16 117.1(3) . .
O3 C15 C16 117.5(3) . .
C17 C16 C21 116.6(3) . .
C17 C16 C15 122.1(3) . .
C21 C16 C15 121.1(3) . .
C16 C17 C18 121.0(4) . .
C16 C17 H17 119.5 . .
C18 C17 H17 119.5 . .
C19 C18 C17 121.9(4) . .
C19 C18 H18 119.0 . .
C17 C18 H18 119.0 . .
C18 C19 C20 119.3(4) . .
C18 C19 H19 120.4 . .
C20 C19 H19 120.4 . .
C19 C20 C21 118.1(4) . .
C19 C20 H20 121.0 . .
C21 C20 H20 121.0 . .
C16 C21 C20 123.1(4) . .
C16 C21 H21 118.4 . .
C20 C21 H21 118.4 . .
O6 C22 O5 126.4(4) . .
O6 C22 C23 116.3(4) . .
O5 C22 C23 117.3(4) . .
C28 C23 C24 120.2(4) . .
C28 C23 C22 122.3(4) . .
C24 C23 C22 117.5(4) . .
C25 C24 C23 117.7(5) . .
C25 C24 H24 121.2 . .
C23 C24 H24 121.2 . .
C24 C25 C26 121.9(5) . .
C24 C25 H25 119.0 . .
C26 C25 H25 119.0 . .
C27 C26 C25 120.0(4) . .
C27 C26 H26 120.0 . .
C25 C26 H26 120.0 . .
C26 C27 C28 120.0(4) . .
C26 C27 H27 120.0 . .
C28 C27 H27 120.0 . .
C23 C28 C27 120.3(4) . .
C23 C28 H28 119.9 . .
C27 C28 H28 119.9 . .
O7 C29 O8 126.5(3) . .
O7 C29 C30 117.0(3) . .
O8 C29 C30 116.4(3) . .
C31 C30 C35 117.9(3) . .
C31 C30 C29 122.4(3) . .
C35 C30 C29 119.6(3) . .
C30 C31 C32 120.7(4) . .
C30 C31 H31 119.6 . .
C32 C31 H31 119.6 . .
C31 C32 C33 121.0(4) . .
C31 C32 H32 119.5 . .
C33 C32 H32 119.5 . .
C34 C33 C32 118.9(4) . .
C34 C33 H33 120.6 . .
C32 C33 H33 120.6 . .
C33 C34 C35 122.4(4) . .
C33 C34 H34 118.8 . .
C35 C34 H34 118.8 . .
C34 C35 C30 119.1(4) . .
C34 C35 H35 120.5 . .
C30 C35 H35 120.5 . .
O9 C36 O10 123.6(3) . .
O9 C36 C37 117.4(3) . .
O10 C36 C37 118.9(3) . .
C42 C37 C38 119.3(3) . .
C42 C37 C36 119.3(3) . .
C38 C37 C36 121.3(3) . .
C37 C38 C39 120.5(4) . .
C37 C38 H38 119.8 . .
C39 C38 H38 119.8 . .
C40 C39 C38 119.7(4) . .
C40 C39 H39 120.1 . .
C38 C39 H39 120.1 . .
C39 C40 C41 121.4(4) . .
C39 C40 H40 119.3 . .
C41 C40 H40 119.3 . .
C42 C41 C40 119.8(4) . .
C42 C41 H41 120.1 . .
C40 C41 H41 120.1 . .
C37 C42 C41 119.3(3) . .
C37 C42 H42 120.3 . .
C41 C42 H42 120.3 . .
O5A Zn1A O5A 155.81(15) . 2_756
O5A Zn1A N1A 102.10(8) . .
O5A Zn1A N1A 102.09(8) 2_756 .
O5A Zn1A O3A 87.87(11) . 2_756
O5A Zn1A O3A 87.74(11) 2_756 2_756
N1A Zn1A O3A 100.52(7) . 2_756
O5A Zn1A O3A 87.74(11) . .
O5A Zn1A O3A 87.87(11) 2_756 .
N1A Zn1A O3A 100.52(7) . .
O3A Zn1A O3A 158.95(15) 2_756 .
O5A Zn1A Zn2A 77.90(8) . .
O5A Zn1A Zn2A 77.91(8) 2_756 .
N1A Zn1A Zn2A 180.0 . .
O3A Zn1A Zn2A 79.48(7) 2_756 .
O3A Zn1A Zn2A 79.48(7) . .
N2A Zn2A O6A 99.23(8) . 2_756
N2A Zn2A O6A 99.23(8) . .
O6A Zn2A O6A 161.53(15) 2_756 .
N2A Zn2A O4A 101.04(8) . 2_756
O6A Zn2A O4A 88.12(12) 2_756 2_756
O6A Zn2A O4A 88.36(11) . 2_756
N2A Zn2A O4A 101.04(8) . .
O6A Zn2A O4A 88.36(11) 2_756 .
O6A Zn2A O4A 88.12(11) . .
O4A Zn2A O4A 157.92(16) 2_756 .
N2A Zn2A Zn1A 180.0 . .
O6A Zn2A Zn1A 80.77(8) 2_756 .
O6A Zn2A Zn1A 80.77(8) . .
O4A Zn2A Zn1A 78.96(8) 2_756 .
O4A Zn2A Zn1A 78.96(8) . .
C11A O3A Zn1A 125.9(2) . .
C11A O4A Zn2A 127.8(2) . .
C18A O5A Zn1A 128.9(2) . .
C18A O6A Zn2A 125.4(2) . .
C1A N1A C1A 119.8(4) . 2_756
C1A N1A Zn1A 120.1(2) . .
C1A N1A Zn1A 120.1(2) 2_756 .
C6A N2A C6A 119.7(4) 2_756 .
C6A N2A Zn2A 120.2(2) 2_756 .
C6A N2A Zn2A 120.2(2) . .
N1A C1A C2A 122.2(3) . .
N1A C1A H1A 118.9 . .
C2A C1A H1A 118.9 . .
C3A C2A C1A 118.5(4) . .
C3A C2A H2A 120.8 . .
C1A C2A H2A 120.8 . .
C2A C3A C2A 118.8(5) 2_756 .
C2A C3A C4A 120.6(2) 2_756 .
C2A C3A C4A 120.6(2) . .
O1A C4A C3A 131.1(4) . .
O1A C4A C5A 120.2(6) . .
C3A C4A C5A 108.6(3) . .
C4A C5A H5AA 109.5 . .
C4A C5A H5AB 109.5 . .
H5AA C5A H5AB 109.5 . .
C4A C5A H5AC 109.5 . .
H5AA C5A H5AC 109.5 . .
H5AB C5A H5AC 109.5 . .
C7A C6A N2A 120.5(4) . .
C7A C6A H6A 119.8 . .
N2A C6A H6A 119.8 . .
C6A C7A C8A 121.6(4) . .
C6A C7A H7AA 119.2 . .
C8A C7A H7AA 119.2 . .
C7A C8A C7A 116.0(5) 2_756 .
C7A C8A C9A 122.0(3) 2_756 .
C7A C8A C9A 122.0(3) . .
O2A C9A C8A 138.1(5) . .
O2A C9A C10A 111.4(7) . .
C8A C9A C10A 110.5(4) . .
C9A C10A H10A 109.5 . .
C9A C10A H10B 109.5 . .
H10A C10A H10B 109.5 . .
C9A C10A H10C 109.5 . .
H10A C10A H10C 109.5 . .
H10B C10A H10C 109.5 . .
O4A C11A O3A 124.9(3) . .
O4A C11A C12A 117.7(3) . .
O3A C11A C12A 117.4(3) . .
C17A C12A C13A 118.9(4) . .
C17A C12A C11A 120.6(3) . .
C13A C12A C11A 120.4(4) . .
C14A C13A C12A 120.7(5) . .
C14A C13A H13A 119.7 . .
C12A C13A H13A 119.7 . .
C15A C14A C13A 118.3(6) . .
C15A C14A H14A 120.9 . .
C13A C14A H14A 120.9 . .
C14A C15A C16A 123.0(6) . .
C14A C15A H15A 118.5 . .
C16A C15A H15A 118.5 . .
C15A C16A C17A 119.1(5) . .
C15A C16A H16A 120.5 . .
C17A C16A H16A 120.5 . .
C12A C17A C16A 119.9(4) . .
C12A C17A H17A 120.0 . .
C16A C17A H17A 120.0 . .
O6A C18A O5A 124.0(3) . .
O6A C18A C19A 119.0(3) . .
O5A C18A C19A 116.9(3) . .
C24A C19A C20A 119.7(3) . .
C24A C19A C18A 119.9(3) . .
C20A C19A C18A 120.3(3) . .
C21A C20A C19A 120.0(3) . .
C21A C20A H20A 120.0 . .
C19A C20A H20A 120.0 . .
C22A C21A C20A 118.5(4) . .
C22A C21A H21A 120.8 . .
C20A C21A H21A 120.8 . .
C21A C22A C23A 121.9(4) . .
C21A C22A H22A 119.0 . .
C23A C22A H22A 119.0 . .
C24A C23A C22A 119.7(4) . .
C24A C23A H23A 120.2 . .
C22A C23A H23A 120.2 . .
C23A C24A C19A 120.2(4) . .
C23A C24A H24A 119.9 . .
C19A C24A H24A 119.9 . .

loop_
_geom_bond_atom_site_label_1
_geom_bond_atom_site_label_2
_geom_bond_distance
_geom_bond_site_symmetry_2
Zn1 O9 2.005(3) .
Zn1 N1 2.012(3) .
Zn1 O5 2.041(3) .
Zn1 O7 2.052(3) .
Zn1 O3 2.054(3) .
Zn1 Zn2 2.9502(8) .
Zn2 O4 2.012(3) .
Zn2 N2 2.027(3) .
Zn2 O8 2.031(3) .
Zn2 O10 2.067(3) .
Zn2 O6 2.080(3) .
O1 C6 1.228(7) .
O2 C13 1.240(6) .
O3 C15 1.288(4) .
O4 C15 1.257(5) .
O5 C22 1.252(5) .
O6 C22 1.229(5) .
O7 C29 1.237(5) .
O8 C29 1.284(4) .
O9 C36 1.253(5) .
O10 C36 1.267(5) .
N1 C5 1.340(5) .
N1 C1 1.346(5) .
N2 C12 1.317(5) .
N2 C8 1.367(4) .
C1 C2 1.346(6) .
C1 H1 0.9500 .
C2 C3 1.395(6) .
C2 H2 0.9500 .
C3 C4 1.399(5) .
C3 C6 1.489(7) .
C4 C5 1.358(6) .
C4 H4 0.9500 .
C5 H5 0.9500 .
C6 C7 1.389(7) .
C7 H7A 0.9800 .
C7 H7B 0.9800 .
C7 H7C 0.9800 .
C8 C9 1.385(5) .
C8 H8 0.9500 .
C9 C10 1.421(5) .
C9 H9 0.9500 .
C10 C11 1.366(6) .
C10 C13 1.520(6) .
C11 C12 1.370(6) .
C11 H11 0.9500 .
C12 H12 0.9500 .
C13 C14 1.413(7) .
C14 H14D 0.9800 .
C14 H14B 0.9800 .
C14 H14C 0.9800 .
C15 C16 1.463(5) .
C16 C17 1.365(5) .
C16 C21 1.377(5) .
C17 C18 1.410(5) .
C17 H17 0.9500 .
C18 C19 1.345(6) .
C18 H18 0.9500 .
C19 C20 1.378(7) .
C19 H19 0.9500 .
C20 C21 1.421(5) .
C20 H20 0.9500 .
C21 H21 0.9500 .
C22 C23 1.499(5) .
C23 C28 1.365(5) .
C23 C24 1.398(6) .
C24 C25 1.374(6) .
C24 H24 0.9500 .
C25 C26 1.380(7) .
C25 H25 0.9500 .
C26 C27 1.334(7) .
C26 H26 0.9500 .
C27 C28 1.397(5) .
C27 H27 0.9500 .
C28 H28 0.9500 .
C29 C30 1.481(4) .
C30 C31 1.356(4) .
C30 C35 1.429(5) .
C31 C32 1.365(5) .
C31 H31 0.9500 .
C32 C33 1.372(6) .
C32 H32 0.9500 .
C33 C34 1.335(7) .
C33 H33 0.9500 .
C34 C35 1.351(6) .
C34 H34 0.9500 .
C35 H35 0.9500 .
C36 C37 1.500(5) .
C37 C42 1.388(5) .
C37 C38 1.392(5) .
C38 C39 1.403(6) .
C38 H38 0.9500 .
C39 C40 1.328(7) .
C39 H39 0.9500 .
C40 C41 1.397(6) .
C40 H40 0.9500 .
C41 C42 1.394(5) .
C41 H41 0.9500 .
C42 H42 0.9500 .
Zn1A O5A 2.015(2) .
Zn1A O5A 2.015(2) 2_756
Zn1A N1A 2.032(4) .
Zn1A O3A 2.046(2) 2_756
Zn1A O3A 2.046(2) .
Zn1A Zn2A 2.9613(9) .
Zn2A N2A 2.015(4) .
Zn2A O6A 2.037(3) 2_756
Zn2A O6A 2.037(3) .
Zn2A O4A 2.046(3) 2_756
Zn2A O4A 2.046(3) .
O3A C11A 1.252(4) .
O4A C11A 1.252(4) .
O5A C18A 1.270(4) .
O6A C18A 1.263(4) .
N1A C1A 1.322(4) .
N1A C1A 1.322(4) 2_756
N2A C6A 1.363(4) 2_756
N2A C6A 1.363(4) .
C1A C2A 1.391(5) .
C1A H1A 0.9500 .
C2A C3A 1.388(5) .
C2A H2A 0.9500 .
C3A C4A 1.506(6) .
C4A O1A 1.046(5) .
C4A C5A 1.646(6) .
C5A H5AA 0.9800 .
C5A H5AB 0.9800 .
C5A H5AC 0.9800 .
C6A C7A 1.339(5) .
C6A H6A 0.9500 .
C7A C8A 1.400(5) .
C7A H7AA 0.9500 .
C8A C9A 1.440(9) .
C9A O2A 0.945(7) .
C9A C10A 1.626(8) .
C10A H10A 0.9800 .
C10A H10B 0.9800 .
C10A H10C 0.9800 .
C11A C12A 1.486(4) .
C12A C17A 1.370(5) .
C12A C13A 1.415(5) .
C13A C14A 1.363(8) .
C13A H13A 0.9500 .
C14A C15A 1.357(10) .
C14A H14A 0.9500 .
C15A C16A 1.359(9) .
C15A H15A 0.9500 .
C16A C17A 1.384(5) .
C16A H16A 0.9500 .
C17A H17A 0.9500 .
C18A C19A 1.490(4) .
C19A C24A 1.384(5) .
C19A C20A 1.395(5) .
C20A C21A 1.382(5) .
C20A H20A 0.9500 .
C21A C22A 1.370(6) .
C21A H21A 0.9500 .
C22A C23A 1.374(6) .
C22A H22A 0.9500 .
C23A C24A 1.358(6) .
C23A H23A 0.9500 .
C24A H24A 0.9500 .
